data_4307500
loop_
_publ_author_name
'Charlotte N. Burress'
'Martha I. Bodine'
'Oussama Elbjeirami'
'Joseph H. Reibenspies'
'Mohammad A. Omary'
'Fran\,cois P. Gabba\"i'

_publ_section_title
;
Enhancement of External Spin-Orbit Coupling Effects Caused by
Metal-Metal Cooperativity
;
_journal_name_full 'Inorganic Chemistry'
_journal_page_first 1388
_journal_page_last 1395
_journal_paper_doi 10.1021/ic061998n
_journal_volume 46
_journal_year 2007
_chemical_formula_sum 'C25 H10 F10 Hg'
_chemical_formula_weight 700.92
_chemical_name_systematic
; 
 ? 
;
_space_group_IT_number 2
_symmetry_cell_setting triclinic
_symmetry_space_group_name_Hall '-P 1'
_symmetry_space_group_name_H-M 'P -1'
_atom_sites_solution_hydrogens geom
_atom_sites_solution_primary direct
_atom_sites_solution_secondary difmap
_audit_creation_method SHELXL-97
_cell_angle_alpha 91.37(3)
_cell_angle_beta 107.29(3)
_cell_angle_gamma 108.90(3)
_cell_formula_units_Z 1
_cell_length_a 7.0988(14)
_cell_length_b 8.1504(16)
_cell_length_c 10.740(2)
_cell_measurement_temperature 293(2)
_cell_volume 556.3(2)
_computing_structure_refinement 'SHELXL-97 (Sheldrick, 1997)'
_computing_structure_solution 'SHELXS-97 (Sheldrick, 1990)'
_diffrn_ambient_temperature 293(2)
_diffrn_measured_fraction_theta_full 0.943
_diffrn_measured_fraction_theta_max 0.943
_diffrn_radiation_monochromator graphite
_diffrn_radiation_source 'fine-focus sealed tube'
_diffrn_radiation_type MoK\a
_diffrn_radiation_wavelength 0.71073
_diffrn_reflns_av_R_equivalents 0.0571
_diffrn_reflns_av_sigmaI/netI 0.0923
_diffrn_reflns_limit_h_max 9
_diffrn_reflns_limit_h_min -9
_diffrn_reflns_limit_k_max 10
_diffrn_reflns_limit_k_min -10
_diffrn_reflns_limit_l_max 14
_diffrn_reflns_limit_l_min -12
_diffrn_reflns_number 5052
_diffrn_reflns_theta_full 28.39
_diffrn_reflns_theta_max 28.39
_diffrn_reflns_theta_min 2.00
_exptl_absorpt_coefficient_mu 7.012
_exptl_absorpt_correction_T_max 0.2275
_exptl_absorpt_correction_T_min 0.2275
_exptl_crystal_colour colorless
_exptl_crystal_density_diffrn 2.092
_exptl_crystal_density_method 'not measured'
_exptl_crystal_description needle
_exptl_crystal_F_000 330
_exptl_crystal_size_max 0.45
_exptl_crystal_size_mid 0.11
_exptl_crystal_size_min 0.03
_refine_diff_density_max 0.652
_refine_diff_density_min -0.628
_refine_diff_density_rms 0.116
_refine_ls_extinction_method none
_refine_ls_goodness_of_fit_ref 1.000
_refine_ls_hydrogen_treatment mixed
_refine_ls_matrix_type full
_refine_ls_number_parameters 119
_refine_ls_number_reflns 2634
_refine_ls_number_restraints 0
_refine_ls_restrained_S_all 1.000
_refine_ls_R_factor_all 0.0749
_refine_ls_R_factor_gt 0.0457
_refine_ls_shift/su_max 0.000
_refine_ls_shift/su_mean 0.000
_refine_ls_structure_factor_coef Fsqd
_refine_ls_weighting_details
; calc 
 [0.00000+1.00000exp(1.00(sin\q/\l)^2^)]/ 
   [\s^2^(Fo^2^)+0.0000+0.0000*P+(0.0280P)^2^+0.0000sin\q/\l] 
 where P = 0.33333Fo^2^ + 0.66667Fc^2^ 
;
_refine_ls_weighting_scheme calc
_refine_ls_wR_factor_gt 0.0951
_refine_ls_wR_factor_ref 0.1038
_reflns_number_gt 1649
_reflns_number_total 2634
_reflns_threshold_expression >2sigma(I)
_cod_data_source_file ic061998nsi20061006_062444.cif
_cod_data_source_block wsad
_cod_original_cell_volume 556.34(19)
_cod_database_code 4307500

loop_
_symmetry_equiv_pos_as_xyz
'x, y, z'
'-x, -y, -z'

loop_
_atom_site_label
_atom_site_type_symbol
_atom_site_fract_x
_atom_site_fract_y
_atom_site_fract_z
_atom_site_U_iso_or_equiv
_atom_site_adp_type
_atom_site_occupancy
_atom_site_symmetry_multiplicity
_atom_site_calc_flag
_atom_site_refinement_flags
_atom_site_disorder_assembly
_atom_site_disorder_group
Hg1 Hg 0.5000 0.5000 0.0000 0.0749(2) Uani 1 2 d S . .
C1A C 0.6095(13) 0.4004(9) 0.1706(8) 0.071(2) Uani 1 1 d . . .
F2 F 0.2750(9) 0.2823(8) 0.1850(6) 0.1172(18) Uani 1 1 d . . .
C2A C 0.4852(14) 0.3130(11) 0.2374(9) 0.085(2) Uani 1 1 d . . .
F3 F 0.4123(12) 0.1528(9) 0.4064(6) 0.145(2) Uani 1 1 d . . .
C3A C 0.5464(19) 0.2482(12) 0.3489(9) 0.097(3) Uani 1 1 d . . .
F4 F 0.8327(12) 0.2124(9) 0.5144(6) 0.144(2) Uani 1 1 d . . .
C4A C 0.756(2) 0.2718(12) 0.4012(9) 0.097(3) Uani 1 1 d . . .
F5 F 1.1020(10) 0.3904(9) 0.3920(6) 0.135(2) Uani 1 1 d . . .
C5A C 0.8934(16) 0.3634(12) 0.3424(10) 0.093(3) Uani 1 1 d . . .
F6 F 0.9593(8) 0.5197(8) 0.1685(6) 0.1163(17) Uani 1 1 d . . .
C6A C 0.8194(15) 0.4253(11) 0.2270(9) 0.085(2) Uani 1 1 d . . .
C1 C 0.4697(9) -0.0511(9) 0.0531(7) 0.0863(13) Uani 0.50 1 d PG A -1
C2 C 0.3706(11) -0.1511(11) 0.1372(8) 0.0863(13) Uani 0.50 1 d PG A -1
H2A H 0.2241 -0.1854 0.1177 0.104 Uiso 0.50 1 d PG A -1
C3 C 0.4869(13) -0.1963(11) 0.2445(9) 0.0863(13) Uani 0.50 1 d PG A -1
H3A H 0.4198 -0.2628 0.2994 0.104 Uiso 0.50 1 d PG A -1
C4 C 0.7077(14) -0.1468(11) 0.2773(9) 0.0863(13) Uani 0.50 1 d PG A -1
H4A H 0.7845 -0.1784 0.3544 0.104 Uiso 0.50 1 d PG A -1
C5 C 0.8100(12) -0.0548(11) 0.1997(8) 0.0863(13) Uani 0.50 1 d PG A -1
H5A H 0.9563 -0.0253 0.2215 0.104 Uiso 0.50 1 d PG A -1
C6 C 0.6945(10) -0.0029(9) 0.0845(7) 0.0863(13) Uani 0.50 1 d PG A -1
C7 C 0.3949(9) 0.0212(9) -0.0652(7) 0.0863(13) Uani 0.50 1 d PG A -1
C8 C 0.1909(11) 0.0152(11) -0.1398(8) 0.0863(13) Uani 0.50 1 d PG A -1
H8A H 0.0729 -0.0458 -0.1157 0.104 Uiso 0.50 1 d PG A -1
C9 C 0.1711(13) 0.1006(12) -0.2476(9) 0.0863(13) Uani 0.50 1 d PG A -1
H9A H 0.0368 0.0985 -0.2977 0.104 Uiso 0.50 1 d PG A -1
C10 C 0.3470(14) 0.1932(11) -0.2872(8) 0.0863(13) Uani 0.50 1 d PG A -1
H10B H 0.3274 0.2522 -0.3614 0.104 Uiso 0.50 1 d PG A -1
C11 C 0.5382(13) 0.1965(11) -0.2197(8) 0.0863(13) Uani 0.50 1 d PG A -1
H11A H 0.6526 0.2568 -0.2475 0.104 Uiso 0.50 1 d PG A -1
C12 C 0.5729(10) 0.1097(9) -0.1054(7) 0.0863(13) Uani 0.50 1 d PG A -1
C13 C 0.7551(11) 0.0880(11) -0.0176(8) 0.0863(13) Uani 0.50 1 d PG A -1
H13A H 0.8905 0.1263 -0.0252 0.104 Uiso 0.50 1 d PG A -1

loop_
_atom_site_aniso_label
_atom_site_aniso_U_11
_atom_site_aniso_U_22
_atom_site_aniso_U_33
_atom_site_aniso_U_23
_atom_site_aniso_U_13
_atom_site_aniso_U_12
Hg1 0.0885(3) 0.0621(3) 0.0716(3) 0.0101(2) 0.0244(2) 0.0243(2)
C1A 0.087(5) 0.054(4) 0.075(5) 0.009(4) 0.033(4) 0.021(4)
F2 0.101(4) 0.140(5) 0.116(4) 0.025(4) 0.050(3) 0.035(3)
C2A 0.084(6) 0.076(5) 0.081(6) 0.002(5) 0.026(5) 0.010(4)
F3 0.181(6) 0.154(5) 0.119(5) 0.062(4) 0.079(5) 0.053(5)
C3A 0.134(9) 0.084(6) 0.066(6) 0.020(5) 0.032(6) 0.031(6)
F4 0.208(7) 0.134(5) 0.083(4) 0.025(4) 0.011(4) 0.080(5)
C4A 0.144(9) 0.082(6) 0.067(6) 0.018(5) 0.030(6) 0.045(6)
F5 0.124(5) 0.161(6) 0.109(4) -0.003(4) 0.003(3) 0.069(4)
C5A 0.104(7) 0.081(6) 0.091(7) -0.012(5) 0.015(6) 0.046(5)
F6 0.093(3) 0.132(4) 0.115(4) 0.016(4) 0.039(3) 0.022(3)
C6A 0.095(6) 0.073(5) 0.080(6) 0.002(5) 0.022(5) 0.030(5)
C1 0.104(3) 0.069(3) 0.089(4) 0.010(2) 0.037(3) 0.029(3)
C2 0.104(3) 0.069(3) 0.089(4) 0.010(2) 0.037(3) 0.029(3)
C3 0.104(3) 0.069(3) 0.089(4) 0.010(2) 0.037(3) 0.029(3)
C4 0.104(3) 0.069(3) 0.089(4) 0.010(2) 0.037(3) 0.029(3)
C5 0.104(3) 0.069(3) 0.089(4) 0.010(2) 0.037(3) 0.029(3)
C6 0.104(3) 0.069(3) 0.089(4) 0.010(2) 0.037(3) 0.029(3)
C7 0.104(3) 0.069(3) 0.089(4) 0.010(2) 0.037(3) 0.029(3)
C8 0.104(3) 0.069(3) 0.089(4) 0.010(2) 0.037(3) 0.029(3)
C9 0.104(3) 0.069(3) 0.089(4) 0.010(2) 0.037(3) 0.029(3)
C10 0.104(3) 0.069(3) 0.089(4) 0.010(2) 0.037(3) 0.029(3)
C11 0.104(3) 0.069(3) 0.089(4) 0.010(2) 0.037(3) 0.029(3)
C12 0.104(3) 0.069(3) 0.089(4) 0.010(2) 0.037(3) 0.029(3)
C13 0.104(3) 0.069(3) 0.089(4) 0.010(2) 0.037(3) 0.029(3)

loop_
_atom_type_symbol
_atom_type_description
_atom_type_scat_dispersion_real
_atom_type_scat_dispersion_imag
_atom_type_scat_source
C C 0.0033 0.0016 'International Tables Vol C Tables 4.2.6.8 and 6.1.1.4'
H H 0.0000 0.0000 'International Tables Vol C Tables 4.2.6.8 and 6.1.1.4'
F F 0.0171 0.0103 'International Tables Vol C Tables 4.2.6.8 and 6.1.1.4'
Hg Hg -2.3894 9.2266 'International Tables Vol C Tables 4.2.6.8 and 6.1.1.4'

loop_
_geom_angle_atom_site_label_1
_geom_angle_atom_site_label_2
_geom_angle_atom_site_label_3
_geom_angle
_geom_angle_site_symmetry_1
_geom_angle_site_symmetry_3
_geom_angle_publ_flag
C1A Hg1 C1A 180.0(3) 2_665 . ?
C2A C1A C6A 114.8(8) . . ?
C2A C1A Hg1 123.3(7) . . ?
C6A C1A Hg1 121.9(6) . . ?
C3A C2A C1A 126.2(10) . . ?
C3A C2A F2 116.4(9) . . ?
C1A C2A F2 117.4(8) . . ?
C2A C3A F3 123.1(11) . . ?
C2A C3A C4A 117.6(9) . . ?
F3 C3A C4A 119.1(9) . . ?
F4 C4A C5A 117.9(12) . . ?
F4 C4A C3A 121.9(10) . . ?
C5A C4A C3A 120.2(10) . . ?
C4A C5A F5 121.7(11) . . ?
C4A C5A C6A 119.1(10) . . ?
F5 C5A C6A 119.1(10) . . ?
F6 C6A C5A 119.1(9) . . ?
F6 C6A C1A 118.9(8) . . ?
C5A C6A C1A 122.0(9) . . ?
C2 C1 C7 133.9 . . ?
C2 C1 C6 118.8 . . ?
C7 C1 C6 107.3 . . ?
C3 C2 C1 119.7 . . ?
C2 C3 C4 121.8 . . ?
C5 C4 C3 121.1 . . ?
C4 C5 C6 119.5 . . ?
C5 C6 C13 132.6 . . ?
C5 C6 C1 119.0 . . ?
C13 C6 C1 108.4 . . ?
C8 C7 C12 120.6 . . ?
C8 C7 C1 131.9 . . ?
C12 C7 C1 107.5 . . ?
C9 C8 C7 117.9 . . ?
C8 C9 C10 122.3 . . ?
C11 C10 C9 120.4 . . ?
C10 C11 C12 121.0 . . ?
C13 C12 C11 133.2 . . ?
C13 C12 C7 109.0 . . ?
C11 C12 C7 117.8 . . ?
C12 C13 C6 107.6 . . ?

loop_
_geom_bond_atom_site_label_1
_geom_bond_atom_site_label_2
_geom_bond_distance
_geom_bond_site_symmetry_2
_geom_bond_publ_flag
Hg1 C1A 2.062(8) 2_665 ?
Hg1 C1A 2.062(8) . ?
C1A C2A 1.340(11) . ?
C1A C6A 1.375(12) . ?
F2 C2A 1.363(10) . ?
C2A C3A 1.330(12) . ?
F3 C3A 1.337(11) . ?
C3A C4A 1.368(14) . ?
F4 C4A 1.348(10) . ?
C4A C5A 1.353(14) . ?
F5 C5A 1.356(11) . ?
C5A C6A 1.371(12) . ?
F6 C6A 1.369(10) . ?
C1 C2 1.420(3) . ?
C1 C7 1.443(3) . ?
C1 C6 1.443(3) . ?
C2 C3 1.341(2) . ?
C3 C4 1.414(3) . ?
C4 C5 1.349(2) . ?
C5 C6 1.425(3) . ?
C6 C13 1.431(3) . ?
C7 C8 1.416(3) . ?
C7 C12 1.432(3) . ?
C8 C9 1.360(2) . ?
C9 C10 1.424(3) . ?
C10 C11 1.327(2) . ?
C11 C12 1.430(3) . ?
C12 C13 1.423(3) . ?

loop_
_geom_torsion_atom_site_label_1
_geom_torsion_atom_site_label_2
_geom_torsion_atom_site_label_3
_geom_torsion_atom_site_label_4
_geom_torsion
_geom_torsion_site_symmetry_1
_geom_torsion_site_symmetry_2
_geom_torsion_site_symmetry_3
_geom_torsion_site_symmetry_4
_geom_torsion_publ_flag
C1A Hg1 C1A C2A 75(100) 2_665 . . . ?
C1A Hg1 C1A C6A -102(100) 2_665 . . . ?
C6A C1A C2A C3A -1.2(13) . . . . ?
Hg1 C1A C2A C3A -178.8(7) . . . . ?
C6A C1A C2A F2 -179.1(7) . . . . ?
Hg1 C1A C2A F2 3.3(11) . . . . ?
C1A C2A C3A F3 -175.7(9) . . . . ?
F2 C2A C3A F3 2.1(13) . . . . ?
C1A C2A C3A C4A -0.1(14) . . . . ?
F2 C2A C3A C4A 177.7(8) . . . . ?
C2A C3A C4A F4 179.3(8) . . . . ?
F3 C3A C4A F4 -4.9(14) . . . . ?
C2A C3A C4A C5A 2.2(14) . . . . ?
F3 C3A C4A C5A 178.0(8) . . . . ?
F4 C4A C5A F5 2.3(13) . . . . ?
C3A C4A C5A F5 179.6(8) . . . . ?
F4 C4A C5A C6A 179.9(7) . . . . ?
C3A C4A C5A C6A -2.8(14) . . . . ?
C4A C5A C6A F6 179.3(8) . . . . ?
F5 C5A C6A F6 -3.1(12) . . . . ?
C4A C5A C6A C1A 1.5(13) . . . . ?
F5 C5A C6A C1A 179.1(7) . . . . ?
C2A C1A C6A F6 -177.3(7) . . . . ?
Hg1 C1A C6A F6 0.3(10) . . . . ?
C2A C1A C6A C5A 0.5(11) . . . . ?
Hg1 C1A C6A C5A 178.2(6) . . . . ?
C7 C1 C2 C3 -178.4 . . . . ?
C6 C1 C2 C3 1.1 . . . . ?
C1 C2 C3 C4 0.1 . . . . ?
C2 C3 C4 C5 -1.5 . . . . ?
C3 C4 C5 C6 1.6 . . . . ?
C4 C5 C6 C13 -177.5 . . . . ?
C4 C5 C6 C1 -0.3 . . . . ?
C2 C1 C6 C5 -1.0 . . . . ?
C7 C1 C6 C5 178.6 . . . . ?
C2 C1 C6 C13 176.8 . . . . ?
C7 C1 C6 C13 -3.6 . . . . ?
C2 C1 C7 C8 -0.5 . . . . ?
C6 C1 C7 C8 180.0 . . . . ?
C2 C1 C7 C12 -179.7 . . . . ?
C6 C1 C7 C12 0.8 . . . . ?
C12 C7 C8 C9 -2.1 . . . . ?
C1 C7 C8 C9 178.8 . . . . ?
C7 C8 C9 C10 0.4 . . . . ?
C8 C9 C10 C11 1.0 . . . . ?
C9 C10 C11 C12 -0.8 . . . . ?
C10 C11 C12 C13 178.2 . . . . ?
C10 C11 C12 C7 -0.8 . . . . ?
C8 C7 C12 C13 -177.0 . . . . ?
C1 C7 C12 C13 2.3 . . . . ?
C8 C7 C12 C11 2.3 . . . . ?
C1 C7 C12 C11 -178.4 . . . . ?
C11 C12 C13 C6 176.4 . . . . ?
C7 C12 C13 C6 -4.5 . . . . ?
C5 C6 C13 C12 -177.6 . . . . ?
C1 C6 C13 C12 5.0 . . . . ?
